data_2017625
loop_
_publ_author_name
'Ivashkevich, Ludmila S.'
'Lyakhov, Alexander S.'
'Mosalkova, Anastasiya P.'
'Gaponik, Pavel N.'
'Ivashkevich, Oleg A.'

_publ_section_title
;
 Copper(II) chloride and bromide complexes with
 2-methyl-2<i>H</i>-tetrazol-5-amine: an X-ray powder diffraction study
;
_journal_coeditor_code SK3362
_journal_issue 4
_journal_name_full 'Acta Crystallographica Section C'
_journal_page_first m114
_journal_page_last m117
_journal_paper_doi 10.1107/S0108270110009510
_journal_volume 66
_journal_year 2010
_chemical_formula_iupac '[Cu Cl2 (C2 H5 N5)2]'
_chemical_formula_moiety 'C4 H10 Cl2 Cu N10'
_chemical_formula_sum 'C4 H10 Cl2 Cu N10'
_chemical_formula_weight 332.67
_chemical_name_systematic
;
<i>catena</i>-poly[[dichloridocopper(II)]-bis(\m-2-methyl-2<i>H</i>-tetrazol-
5-amine)-\k^2^<i>N</i>^4^:<i>N</i>^5^;\k^2^<i>N</i>^5^:<i>N</i>^4^]
;
_space_group_IT_number 2
_symmetry_cell_setting triclinic
_symmetry_space_group_name_Hall '-P 1'
_symmetry_space_group_name_H-M 'P -1'
_cell_angle_alpha 100.1652(13)
_cell_angle_beta 101.4538(12)
_cell_angle_gamma 90.4234(12)
_cell_formula_units_Z 1
_cell_length_a 5.16248(13)
_cell_length_b 6.32103(16)
_cell_length_c 8.9925(2)
_cell_measurement_temperature 295(2)
_cell_volume 282.813(12)
_computing_cell_refinement 'FULLPROF (Rodrigues-Carvajal, 2001)'
_computing_data_collection 'Local program'
_computing_data_reduction 'Local program'
_computing_molecular_graphics
;
PLATON (Spek, 2009)
;
_computing_publication_material
;
FULLPROF (Rodrigues-Carvajal, 2001),
PLATON (Spek, 2009)
;
_computing_structure_refinement 'FULLPROF (Rodrigues-Carvajal, 2001)'
_diffrn_ambient_temperature 295
_diffrn_measurement_device_type 'HZG-4A (Carl Zeiss, Jena)'
_diffrn_measurement_method '\q/2\q scan'
_diffrn_radiation_monochromator 'Ni filtered'
_diffrn_radiation_type CuK\a
_diffrn_radiation_wavelength 1.5418
_exptl_absorpt_coefficient_mu 7.088
_exptl_crystal_density_diffrn 1.953
_exptl_crystal_F_000 167.0
_pd_block_diffractogram_id CuCl2(5Am2MeTz)2
_pd_char_colour blue-green
_pd_char_particle_morphology 'finely ground powder'
_pd_meas_2theta_range_inc 0.020000
_pd_meas_2theta_range_max 120.00000
_pd_meas_2theta_range_min 8.00000
_pd_meas_number_of_points 5601
_pd_meas_scan_method step
_pd_prep_pressure 100
_pd_prep_temperature 295
_pd_proc_info_excluded_regions none
_pd_proc_ls_background_function 'Fourier filtering'
_pd_proc_ls_pref_orient_corr
;
March-Dollase function (March, 1932; Dollase, 1986)
;
_pd_proc_ls_profile_function
;
psevdo-Voigt
;
_pd_proc_ls_prof_R_factor 0.030
_pd_proc_ls_prof_wR_expected 0.025
_pd_proc_ls_prof_wR_factor 0.039
_pd_spec_mounting 'packed powder pellet'
_pd_spec_mount_mode reflection
_pd_spec_shape 'flat sheet'
_pd_spec_size_axial 30
_pd_spec_size_equat 30
_pd_spec_size_thick 1
_refine_ls_goodness_of_fit_all 1.56
_refine_ls_hydrogen_treatment constr
_refine_ls_matrix_type fullcycle
_refine_ls_number_constraints 0
_refine_ls_number_parameters 40
_refine_ls_number_reflns 896
_refine_ls_number_restraints 7
_refine_ls_shift/su_max 0.001
_refine_ls_structure_factor_coef Inet
_refine_ls_weighting_scheme sigma
_cod_data_source_file sk3362.cif
_cod_data_source_block II
_cod_depositor_comments
;
The following automatic conversions were performed:
'_symmetry_cell_setting' value 'Triclinic' changed to 'triclinic'
according to '/home/saulius/struct/CIF-dictionaries/cif_core.dic'
dictionary named 'cif_core.dic' version 2.4.1 from 2010-06-29.

Automatic conversion script
Id: cif_fix_enum 1527 2010-12-29 10:47:43Z saulius 
;
_cod_database_code 2017625

loop_
_symmetry_equiv_pos_as_xyz
x,y,z
-x,-y,-z

loop_
_atom_site_type_symbol
_atom_site_label
_atom_site_fract_x
_atom_site_fract_y
_atom_site_fract_z
_atom_site_U_iso_or_equiv
_atom_site_adp_type
_atom_site_occupancy
CU Cu1 1.00000 0.00000 1.00000 0.0227(3) Uiso 1.00000
CL Cl1 1.0253(4) -0.3188(4) 0.8346(2) 0.0227(3) Uiso 1.00000
N N1 0.4609(11) 0.2789(10) 0.6788(7) 0.0227(3) Uiso 1.00000
N N2 0.6653(11) 0.2114(12) 0.6192(7) 0.0227(3) Uiso 1.00000
N N3 0.8589(11) 0.1207(10) 0.6938(6) 0.0227(3) Uiso 1.00000
N N4 0.7562(11) 0.1194(10) 0.8198(7) 0.0227(3) Uiso 1.00000
C C5 0.5317(14) 0.2183(15) 0.8152(7) 0.0227(3) Uiso 1.00000
N N7 0.3871(11) 0.2243(12) 0.9289(7) 0.0227(3) Uiso 1.00000
C C6 0.7091(13) 0.2576(12) 0.4719(8) 0.0227(3) Uiso 1.00000
H H7A 0.32285 0.35726 0.93370 0.03405 Uiso 1.00000
H H7B 0.51557 0.23496 1.01409 0.03405 Uiso 1.00000
H H6A 0.55753 0.32454 0.42251 0.03405 Uiso 1.00000
H H6B 0.73579 0.12546 0.40610 0.03405 Uiso 1.00000
H H6C 0.86268 0.35217 0.48962 0.03405 Uiso 1.00000

loop_
_atom_type_symbol
_atom_type_description
_atom_type_scat_dispersion_real
_atom_type_scat_dispersion_imag
_atom_type_scat_source
N N 0.0311 0.0180 'International Tables Vol C Tables 4.2.6.8 and 6.1.1.4'
Cu Cu -1.9646 0.5888 'International Tables Vol C Tables 4.2.6.8 and 6.1.1.4'
Cl Cl 0.3639 0.7018 'International Tables Vol C Tables 4.2.6.8 and 6.1.1.4'
H H 0.0000 0.0000 'International Tables Vol C Tables 4.2.6.8 and 6.1.1.4'
C C 0.0181 0.0091 'International Tables Vol C Tables 4.2.6.8 and 6.1.1.4'

loop_
_geom_angle_atom_site_label_1
_geom_angle_atom_site_label_2
_geom_angle_atom_site_label_3
_geom_angle_site_symmetry_1
_geom_angle_site_symmetry_2
_geom_angle_site_symmetry_3
_geom_angle
_geom_angle_publ_flag
Cl1 Cu1 N4 . . . 90.03(18) no
Cl1 Cu1 N7 . . 1_655 98.04(16) no
Cl1 Cu1 N7 . . 2_657 81.96(16) no
Cl1 Cu1 Cl1 . . 2_757 180.00 no
Cl1 Cu1 N4 . . 2_757 89.97(18) no
N4 Cu1 N7 . . 1_655 84.2(2) no
N4 Cu1 N7 . . 2_657 95.8(2) no
Cl1 Cu1 N4 2_757 . . 89.97(18) no
N4 Cu1 N4 . . 2_757 180.00 no
N7 Cu1 N7 1_655 . 2_657 180.00 no
Cl1 Cu1 N7 2_757 . 1_655 81.96(16) no
N4 Cu1 N7 2_757 . 1_655 95.8(2) no
Cl1 Cu1 N7 2_757 . 2_657 98.04(16) no
N4 Cu1 N7 2_757 . 2_657 84.2(2) no
Cl1 Cu1 N4 2_757 . 2_757 90.03(18) no
N2 N1 C5 . . . 98.7(6) no
N1 N2 N3 . . . 122.5(6) no
N1 N2 C6 . . . 123.1(6) no
N3 N2 C6 . . . 114.0(6) no
N2 N3 N4 . . . 96.4(5) no
Cu1 N4 N3 . . . 115.4(4) no
Cu1 N4 C5 . . . 130.8(5) no
N3 N4 C5 . . . 113.1(6) no
Cu1 N7 C5 1_455 . . 140.2(5) no
Cu1 N7 H7B 1_455 . . 102.00 no
C5 N7 H7B . . . 102.00 no
H7A N7 H7B . . . 105.00 no
C5 N7 H7A . . . 102.00 no
Cu1 N7 H7A 1_455 . . 102.00 no
N1 C5 N7 . . . 128.2(7) no
N4 C5 N7 . . . 122.2(7) no
N1 C5 N4 . . . 109.0(6) no
N2 C6 H6A . . . 110.00 no
N2 C6 H6B . . . 109.00 no
N2 C6 H6C . . . 110.00 no
H6A C6 H6B . . . 109.00 no
H6A C6 H6C . . . 110.00 no
H6B C6 H6C . . . 109.00 no

loop_
_geom_bond_atom_site_label_1
_geom_bond_atom_site_label_2
_geom_bond_site_symmetry_1
_geom_bond_site_symmetry_2
_geom_bond_distance
_geom_bond_publ_flag
Cu1 Cl1 . . 2.305(2) yes
Cu1 N4 . . 2.101(6) yes
Cu1 N7 . 1_655 2.683(6) yes
Cu1 N7 . 2_657 2.683(6) no
Cu1 Cl1 . 2_757 2.305(2) no
Cu1 N4 . 2_757 2.101(6) no
N1 N2 . . 1.317(8) yes
N1 C5 . . 1.332(9) yes
N2 N3 . . 1.287(9) yes
N2 C6 . . 1.465(9) yes
N3 N4 . . 1.344(8) yes
N4 C5 . . 1.318(10) yes
N7 C5 . . 1.376(9) yes
N7 H7A . . 0.9000 no
N7 H7B . . 0.9000 no
C6 H6A . . 0.9600 no
C6 H6B . . 0.9600 no
C6 H6C . . 0.9600 no

loop_
_geom_hbond_atom_site_label_D
_geom_hbond_atom_site_label_H
_geom_hbond_atom_site_label_A
_geom_hbond_site_symmetry_A
_geom_hbond_distance_DH
_geom_hbond_distance_HA
_geom_hbond_distance_DA
_geom_hbond_angle_DHA
_geom_hbond_publ_flag
N7 H7A Cl1 1_465 0.90 2.74 3.587(8) 157 yes
N7 H7B Cl1 2_757 0.90 2.49 3.323(6) 154 yes
